data_2212829
loop_
_publ_author_name
'Tang, Yun-Zhi'
'Tan, Yu-Hui'
'Cao, Yan-Wen'

_publ_section_title
<i>catena</i>-Poly[[tetraaquamanganese(II)]-\m-6,6'-dihydroxy-3,3-diazenediyldibenzoato-\k^2^<i>O</i>:<i>O</i>']
_journal_coeditor_code CV2198
_journal_issue 4
_journal_name_full 'Acta Crystallographica Section E'
_journal_page_first m1175
_journal_page_last m1176
_journal_paper_doi 10.1107/S1600536807012305
_journal_volume 63
_journal_year 2007
_chemical_formula_iupac '[Mn(C14 H8 N2 O6)2 (H2 O)4]'
_chemical_formula_moiety 'C14 H16 Mn N2 O10'
_chemical_formula_sum 'C14 H16 Mn N2 O10'
_chemical_formula_weight 427.23
_chemical_name_systematic
;
catena-Poly[[tetraaquamanganese(II)]-\m-6,6'-dihydroxy-3,3-
diazenediyldibenzoato-\k^2^O:O']
;
_space_group_IT_number 96
_symmetry_cell_setting tetragonal
_symmetry_space_group_name_Hall 'P 4nw 2abw'
_symmetry_space_group_name_H-M 'P 43 21 2'
_atom_sites_solution_hydrogens geom
_atom_sites_solution_primary direct
_atom_sites_solution_secondary difmap
_cell_angle_alpha 90.00
_cell_angle_beta 90.00
_cell_angle_gamma 90.00
_cell_formula_units_Z 8
_cell_length_a 10.2694(13)
_cell_length_b 10.2694(13)
_cell_length_c 30.611(8)
_cell_measurement_reflns_used 935
_cell_measurement_temperature 293(2)
_cell_measurement_theta_max 26
_cell_measurement_theta_min 2.09
_cell_volume 3228.3(10)
_computing_cell_refinement 'SAINT (Bruker, 2000)'
_computing_data_collection 'SMART (Bruker, 2000)'
_computing_data_reduction SAINT
_computing_molecular_graphics 'SHELXTL (Bruker, 2000)'
_computing_publication_material SHELXTL
_computing_structure_refinement 'SHELXL97 (Sheldrick, 1997)'
_computing_structure_solution 'SHELXS97 (Sheldrick, 1997)'
_diffrn_ambient_temperature 293(2)
_diffrn_measured_fraction_theta_full 0.982
_diffrn_measured_fraction_theta_max 0.982
_diffrn_measurement_device_type 'Bruker SMART APEX CCD area-detector'
_diffrn_measurement_method '\f and \w'
_diffrn_radiation_monochromator graphite
_diffrn_radiation_source 'fine-focus sealed tube'
_diffrn_radiation_type MoK\a
_diffrn_radiation_wavelength 0.71073
_diffrn_reflns_av_R_equivalents 0.0400
_diffrn_reflns_av_sigmaI/netI 0.0441
_diffrn_reflns_limit_h_max 13
_diffrn_reflns_limit_h_min -11
_diffrn_reflns_limit_k_max 12
_diffrn_reflns_limit_k_min -11
_diffrn_reflns_limit_l_max 39
_diffrn_reflns_limit_l_min -38
_diffrn_reflns_number 18659
_diffrn_reflns_theta_full 28.33
_diffrn_reflns_theta_max 28.33
_diffrn_reflns_theta_min 2.09
_diffrn_standards_decay_% 0.03
_diffrn_standards_interval_count 150
_diffrn_standards_interval_time 10
_diffrn_standards_number 2807
_exptl_absorpt_coefficient_mu 0.881
_exptl_absorpt_correction_T_max 0.90
_exptl_absorpt_correction_T_min 0.86
_exptl_absorpt_correction_type multi-scan
_exptl_absorpt_process_details '(SADABS; Bruker, 2000)'
_exptl_crystal_colour orange
_exptl_crystal_density_diffrn 1.758
_exptl_crystal_density_method 'not measured'
_exptl_crystal_description block
_exptl_crystal_F_000 1752
_exptl_crystal_size_max 0.18
_exptl_crystal_size_mid 0.14
_exptl_crystal_size_min 0.12
_refine_diff_density_max 0.297
_refine_diff_density_min -0.422
_refine_ls_abs_structure_details 'Flack (1983), 1210 Friedel pairs'
_refine_ls_abs_structure_Flack 0.003(16)
_refine_ls_extinction_method none
_refine_ls_goodness_of_fit_ref 1.129
_refine_ls_hydrogen_treatment constr
_refine_ls_matrix_type full
_refine_ls_number_parameters 239
_refine_ls_number_reflns 3620
_refine_ls_number_restraints 12
_refine_ls_restrained_S_all 1.127
_refine_ls_R_factor_all 0.0378
_refine_ls_R_factor_gt 0.0291
_refine_ls_shift/su_max 0.000
_refine_ls_shift/su_mean 0.000
_refine_ls_structure_factor_coef Fsqd
_refine_ls_weighting_details 'calc w=1/[\s^2^(Fo^2^)+(0.0368P)^2^] where P=(Fo^2^+2Fc^2^)/3'
_refine_ls_weighting_scheme calc
_refine_ls_wR_factor_gt 0.0674
_refine_ls_wR_factor_ref 0.0702
_reflns_number_gt 3153
_reflns_number_total 3620
_reflns_threshold_expression I>2\s(I)
_cod_data_source_file cv2198.cif
_cod_data_source_block I
_cod_original_cell_volume 3228.2(10)
_cod_database_code 2212829
_cod_database_fobs_code 2212829

loop_
_symmetry_equiv_pos_as_xyz
'x, y, z'
'-y+1/2, x+1/2, z+3/4'
'-x, -y, z+1/2'
'y+1/2, -x+1/2, z+1/4'
'x+1/2, -y+1/2, -z+1/4'
'y, x, -z'
'-x+1/2, y+1/2, -z+3/4'
'-y, -x, -z+1/2'

loop_
_atom_site_type_symbol
_atom_site_label
_atom_site_fract_x
_atom_site_fract_y
_atom_site_fract_z
_atom_site_U_iso_or_equiv
_atom_site_adp_type
_atom_site_calc_flag
_atom_site_refinement_flags
_atom_site_occupancy
Mn Mn1 0.31207(3) 0.96108(3) 0.142844(10) 0.02553(9) Uani d . 1
O O1W 0.33240(17) 0.80000(17) 0.09491(5) 0.0435(4) Uani d . 1
H H1WA 0.3895 0.8146 0.0755 0.065 Uiso calc R 1
H H1WB 0.2693 0.7577 0.0841 0.065 Uiso calc R 1
O O2 1.11938(17) 0.24608(17) 0.14725(5) 0.0405(4) Uani d . 1
O O2W 0.50673(16) 1.02057(18) 0.12576(6) 0.0462(4) Uani d . 1
H H2WA 0.5424 1.0932 0.1199 0.069 Uiso calc R 1
H H2WB 0.5549 0.9782 0.1433 0.069 Uiso calc R 1
O O3 0.35369(17) 0.84367(17) 0.28231(5) 0.0430(4) Uani d . 1
H H3A 0.3428 0.8720 0.2575 0.052 Uiso calc R 1
O O3W 0.23079(16) 1.07358(16) 0.09064(5) 0.0415(4) Uani d . 1
H H3WA 0.1925 1.1409 0.1003 0.062 Uiso calc R 1
H H3WB 0.2401 1.0792 0.0632 0.062 Uiso calc R 1
O O4 0.39386(15) 0.86759(16) 0.19998(5) 0.0334(4) Uani d . 1
O O4W 0.12448(17) 0.85805(19) 0.15441(5) 0.0442(4) Uani d . 1
H H4WA 0.1314 0.8099 0.1769 0.066 Uiso calc R 1
H H4WB 0.0908 0.8144 0.1337 0.066 Uiso calc R 1
O O5 0.57627(16) 0.78864(16) 0.17102(5) 0.0357(4) Uani d . 1
O O6 1.18617(17) 0.06247(16) 0.26542(5) 0.0428(4) Uani d . 1
H H6A 1.2242 0.0549 0.2420 0.051 Uiso calc R 1
N N1 0.80204(18) 0.44061(18) 0.25395(6) 0.0302(4) Uani d . 1
N N2 0.74338(18) 0.47035(18) 0.28867(6) 0.0293(4) Uani d . 1
O O1 1.23776(16) 0.10721(15) 0.18662(5) 0.0341(4) Uani d . 1
C C2 0.4791(2) 0.6890(2) 0.32062(7) 0.0329(5) Uani d . 1
H H2B 0.4319 0.7073 0.3458 0.039 Uiso calc R 1
C C3 1.0101(2) 0.1727(2) 0.29780(7) 0.0321(5) Uani d . 1
H H3B 1.0209 0.1222 0.3227 0.038 Uiso calc R 1
C C4 1.0720(2) 0.2238(2) 0.22317(7) 0.0262(5) Uani d . 1
C C5 0.4507(2) 0.7540(2) 0.28193(7) 0.0279(5) Uani d . 1
C C6 0.8987(2) 0.3420(2) 0.25912(7) 0.0273(5) Uani d . 1
C C7 0.6465(2) 0.5676(2) 0.28398(7) 0.0267(5) Uani d . 1
C C8 0.4969(2) 0.7982(2) 0.20195(7) 0.0270(5) Uani d . 1
C C9 0.6194(2) 0.6342(2) 0.24557(7) 0.0256(5) Uani d . 1
H H9A 0.6672 0.6156 0.2205 0.031 Uiso calc R 1
C C10 1.0906(2) 0.1525(2) 0.26152(7) 0.0286(5) Uani d . 1
C C11 0.9760(2) 0.3190(2) 0.22291(7) 0.0281(5) Uani d . 1
H H11A 0.9634 0.3685 0.1978 0.034 Uiso calc R 1
C C12 0.5227(2) 0.72763(19) 0.24386(7) 0.0245(4) Uani d . 1
C C13 0.5760(2) 0.5984(2) 0.32171(7) 0.0309(5) Uani d . 1
H H13A 0.5956 0.5565 0.3478 0.037 Uiso calc R 1
C C14 0.9156(2) 0.2664(2) 0.29672(7) 0.0295(5) Uani d . 1
H H14A 0.8626 0.2799 0.3209 0.035 Uiso calc R 1
C C1 1.1470(2) 0.1928(2) 0.18252(7) 0.0295(5) Uani d . 1

loop_
_atom_site_aniso_label
_atom_site_aniso_U_11
_atom_site_aniso_U_22
_atom_site_aniso_U_33
_atom_site_aniso_U_12
_atom_site_aniso_U_13
_atom_site_aniso_U_23
Mn1 0.02670(18) 0.02635(17) 0.02353(15) 0.00340(14) 0.00019(14) 0.00063(13)
O1W 0.0451(10) 0.0418(10) 0.0435(10) -0.0039(9) 0.0007(9) -0.0126(8)
O2 0.0487(10) 0.0430(10) 0.0297(8) 0.0185(8) 0.0010(8) 0.0022(8)
O2W 0.0319(9) 0.0515(11) 0.0551(10) -0.0063(8) -0.0049(8) 0.0242(9)
O3 0.0428(10) 0.0523(11) 0.0339(9) 0.0268(8) 0.0079(8) 0.0098(8)
O3W 0.0503(11) 0.0448(10) 0.0294(8) 0.0176(8) 0.0027(8) 0.0078(7)
O4 0.0276(9) 0.0396(9) 0.0329(8) 0.0110(7) -0.0002(7) 0.0075(7)
O4W 0.0436(11) 0.0535(12) 0.0354(9) -0.0154(8) 0.0018(8) 0.0044(8)
O5 0.0366(9) 0.0410(10) 0.0294(8) 0.0112(7) 0.0065(7) 0.0065(7)
O6 0.0497(11) 0.0449(10) 0.0337(9) 0.0282(9) -0.0025(8) 0.0025(8)
N1 0.0286(10) 0.0312(10) 0.0309(9) 0.0076(8) 0.0031(8) 0.0036(8)
N2 0.0299(10) 0.0277(10) 0.0303(10) 0.0062(8) 0.0014(8) 0.0020(8)
O1 0.0347(9) 0.0336(9) 0.0340(8) 0.0149(7) -0.0032(7) -0.0074(7)
C2 0.0344(12) 0.0373(12) 0.0269(11) 0.0101(11) 0.0039(9) -0.0005(10)
C3 0.0362(12) 0.0326(13) 0.0274(11) 0.0051(10) -0.0051(9) 0.0056(9)
C4 0.0252(11) 0.0242(11) 0.0292(11) 0.0018(8) -0.0053(9) -0.0040(9)
C5 0.0280(11) 0.0267(11) 0.0292(11) 0.0063(9) -0.0003(9) -0.0004(9)
C6 0.0244(11) 0.0261(12) 0.0315(12) 0.0041(9) -0.0040(9) 0.0005(9)
C7 0.0240(11) 0.0262(11) 0.0299(12) 0.0049(9) -0.0009(9) 0.0007(9)
C8 0.0283(11) 0.0231(11) 0.0296(11) 0.0008(9) -0.0017(9) -0.0010(9)
C9 0.0233(11) 0.0274(11) 0.0262(11) 0.0003(9) 0.0028(9) 0.0008(9)
C10 0.0299(12) 0.0244(12) 0.0314(12) 0.0061(9) -0.0059(9) -0.0027(9)
C11 0.0287(11) 0.0286(11) 0.0270(10) 0.0038(9) -0.0003(9) 0.0026(9)
C12 0.0244(11) 0.0228(11) 0.0263(11) 0.0012(8) -0.0009(9) 0.0008(8)
C13 0.0376(13) 0.0331(12) 0.0220(11) 0.0065(10) -0.0006(9) 0.0028(9)
C14 0.0263(11) 0.0330(12) 0.0292(11) 0.0010(9) 0.0004(9) -0.0016(10)
C1 0.0307(12) 0.0273(11) 0.0304(11) 0.0026(9) -0.0030(9) -0.0037(10)

loop_
_atom_type_symbol
_atom_type_description
_atom_type_scat_dispersion_real
_atom_type_scat_dispersion_imag
_atom_type_scat_source
C C 0.0033 0.0016 'International Tables Vol C Tables 4.2.6.8 and 6.1.1.4'
H H 0.0000 0.0000 'International Tables Vol C Tables 4.2.6.8 and 6.1.1.4'
Mn Mn 0.3368 0.7283 'International Tables Vol C Tables 4.2.6.8 and 6.1.1.4'
N N 0.0061 0.0033 'International Tables Vol C Tables 4.2.6.8 and 6.1.1.4'
O O 0.0106 0.0060 'International Tables Vol C Tables 4.2.6.8 and 6.1.1.4'

loop_
_geom_angle_atom_site_label_1
_geom_angle_atom_site_label_2
_geom_angle_atom_site_label_3
_geom_angle_site_symmetry_1
_geom_angle_site_symmetry_3
_geom_angle
O3W Mn1 O1 . 1_465 87.15(6)
O3W Mn1 O2W . . 91.58(7)
O1 Mn1 O2W 1_465 . 106.40(7)
O3W Mn1 O4 . . 173.45(6)
O1 Mn1 O4 1_465 . 86.77(6)
O2W Mn1 O4 . . 87.81(6)
O3W Mn1 O1W . . 86.88(6)
O1 Mn1 O1W 1_465 . 164.63(7)
O2W Mn1 O1W . . 87.92(7)
O4 Mn1 O1W . . 99.61(6)
O3W Mn1 O4W . . 92.17(7)
O1 Mn1 O4W 1_465 . 85.73(7)
O2W Mn1 O4W . . 167.47(7)
O4 Mn1 O4W . . 89.80(6)
O1W Mn1 O4W . . 80.36(6)
Mn1 O1W H1WA . . 113.4
Mn1 O1W H1WB . . 124.6
H1WA O1W H1WB . . 110.1
Mn1 O2W H2WA . . 134.4
Mn1 O2W H2WB . . 104.0
H2WA O2W H2WB . . 109.4
C5 O3 H3A . . 109.5
Mn1 O3W H3WA . . 111.1
Mn1 O3W H3WB . . 137.1
H3WA O3W H3WB . . 110.0
C8 O4 Mn1 . . 127.37(14)
Mn1 O4W H4WA . . 109.5
Mn1 O4W H4WB . . 118.9
H4WA O4W H4WB . . 109.3
C10 O6 H6A . . 109.5
N2 N1 C6 . . 114.29(18)
N1 N2 C7 . . 114.91(18)
C1 O1 Mn1 . 1_645 132.24(14)
C13 C2 C5 . . 120.1(2)
C13 C2 H2B . . 119.9
C5 C2 H2B . . 119.9
C14 C3 C10 . . 120.3(2)
C14 C3 H3B . . 119.8
C10 C3 H3B . . 119.8
C11 C4 C10 . . 118.2(2)
C11 C4 C1 . . 120.68(19)
C10 C4 C1 . . 121.04(19)
O3 C5 C2 . . 118.23(19)
O3 C5 C12 . . 121.60(19)
C2 C5 C12 . . 120.2(2)
C11 C6 C14 . . 119.5(2)
C11 C6 N1 . . 115.57(19)
C14 C6 N1 . . 124.8(2)
C9 C7 C13 . . 119.0(2)
C9 C7 N2 . . 125.02(19)
C13 C7 N2 . . 116.00(19)
O5 C8 O4 . . 123.2(2)
O5 C8 C12 . . 119.60(19)
O4 C8 C12 . . 117.21(19)
C12 C9 C7 . . 121.22(19)
C12 C9 H9A . . 119.4
C7 C9 H9A . . 119.4
O6 C10 C4 . . 122.1(2)
O6 C10 C3 . . 117.4(2)
C4 C10 C3 . . 120.5(2)
C6 C11 C4 . . 121.5(2)
C6 C11 H11A . . 119.2
C4 C11 H11A . . 119.2
C9 C12 C5 . . 118.70(19)
C9 C12 C8 . . 119.74(19)
C5 C12 C8 . . 121.57(18)
C2 C13 C7 . . 120.8(2)
C2 C13 H13A . . 119.6
C7 C13 H13A . . 119.6
C3 C14 C6 . . 119.9(2)
C3 C14 H14A . . 120.1
C6 C14 H14A . . 120.1
O2 C1 O1 . . 123.4(2)
O2 C1 C4 . . 120.68(19)
O1 C1 C4 . . 115.89(19)

loop_
_geom_bond_atom_site_label_1
_geom_bond_atom_site_label_2
_geom_bond_site_symmetry_2
_geom_bond_distance
_geom_bond_publ_flag
Mn1 O3W . 2.1412(16) yes
Mn1 O1 1_465 2.1517(15) yes
Mn1 O2W . 2.1547(17) yes
Mn1 O4 . 2.1648(15) yes
Mn1 O1W . 2.2209(18) yes
Mn1 O4W . 2.2262(17) yes
O1W H1WA . 0.8486 ?
O1W H1WB . 0.8482 ?
O2 C1 . 1.243(3) ?
O2W H2WA . 0.8499 ?
O2W H2WB . 0.8498 ?
O3 C5 . 1.357(3) ?
O3 H3A . 0.8200 ?
O3W H3WA . 0.8490 ?
O3W H3WB . 0.8486 ?
O4 C8 . 1.277(3) ?
O4W H4WA . 0.8500 ?
O4W H4WB . 0.8500 ?
O5 C8 . 1.253(3) ?
O6 C10 . 1.353(3) ?
O6 H6A . 0.8200 ?
N1 N2 . 1.259(3) ?
N1 C6 . 1.427(3) ?
N2 C7 . 1.417(3) ?
O1 C1 . 1.287(3) ?
O1 Mn1 1_645 2.1517(15) ?
C2 C13 . 1.363(3) ?
C2 C5 . 1.391(3) ?
C2 H2B . 0.9300 ?
C3 C14 . 1.367(3) ?
C3 C10 . 1.400(3) ?
C3 H3B . 0.9300 ?
C4 C11 . 1.388(3) ?
C4 C10 . 1.397(3) ?
C4 C1 . 1.498(3) ?
C5 C12 . 1.407(3) ?
C6 C11 . 1.384(3) ?
C6 C14 . 1.399(3) ?
C7 C9 . 1.388(3) ?
C7 C13 . 1.399(3) ?
C8 C12 . 1.497(3) ?
C9 C12 . 1.381(3) ?
C9 H9A . 0.9300 ?
C11 H11A . 0.9300 ?
C13 H13A . 0.9300 ?
C14 H14A . 0.9300 ?

loop_
_geom_hbond_atom_site_label_D
_geom_hbond_atom_site_label_H
_geom_hbond_atom_site_label_A
_geom_hbond_site_symmetry_A
_geom_hbond_distance_DH
_geom_hbond_distance_HA
_geom_hbond_distance_DA
_geom_hbond_angle_DHA
O4W H4WA O3 8_665 0.85 2.11 2.930(3) 162
O4W H4WB O5 5_465 0.85 1.99 2.801(2) 160
O3W H3WA O2 1_465 0.85 1.95 2.729(2) 153
O3 H3A O4 1_555 0.82 1.84 2.566(2) 147
O3W H3WB N1 5_465 0.85 2.16 2.990(3) 166
O2W H2WA O2 5_465 0.85 1.90 2.753(3) 176
O2W H2WB O5 1_555 0.85 2.13 2.846(3) 141
O6 H6A O1 1_555 0.82 1.78 2.512(2) 147
O1W H1WB O5 5_465 0.85 2.04 2.826(3) 153
O1W H1WA O6 2_544 0.85 2.32 2.907(2) 127
